data_4078771
loop_
_publ_author_name
'Yuan, Jian'
'Schrock, Richard R.'
'M\"uller, Peter'
'Axtell, Jonathan C.'
'Dobereiner, Graham E.'

_publ_section_title
;
 Pentafluorophenylimido Alkylidene Complexes of Molybdenum and Tungsten
;
_journal_issue 13
_journal_name_full Organometallics
_journal_page_first 4650
_journal_paper_doi 10.1021/om300408n
_journal_volume 31
_journal_year 2012
_chemical_formula_sum 'C57 H15 F35 Mo N O2'
_chemical_formula_weight 1506.64
_chemical_name_systematic
; 
 ? 
;
_space_group_IT_number 2
_symmetry_cell_setting triclinic
_symmetry_space_group_name_Hall '-P 1'
_symmetry_space_group_name_H-M 'P -1'
_atom_sites_solution_hydrogens geom
_atom_sites_solution_primary direct
_atom_sites_solution_secondary difmap
_audit_creation_method SHELXL-97
_cell_angle_alpha 78.843(2)
_cell_angle_beta 89.461(2)
_cell_angle_gamma 83.898(2)
_cell_formula_units_Z 2
_cell_length_a 9.4821(8)
_cell_length_b 11.2068(10)
_cell_length_c 25.015(2)
_cell_measurement_reflns_used 9094
_cell_measurement_temperature 100(2)
_cell_measurement_theta_max 30.95
_cell_measurement_theta_min 2.32
_cell_volume 2593.0(4)
_computing_cell_refinement 'SAINT 7.46A (Bruker-AXS, 2011)'
_computing_data_collection 'APEX2 v2011.4.0 (Bruker-AXS, 2011)'
_computing_data_reduction 'SAINT 7.46A (Bruker-AXS, 2011)'
_computing_molecular_graphics 'Bruker SHELXTL'
_computing_publication_material 'Bruker SHELXTL'
_computing_structure_refinement 'SHELXL-97 (Sheldrick, 2008)'
_computing_structure_solution 'SHELXS-97 (Sheldrick, 2008)'
_diffrn_ambient_temperature 100(2)
_diffrn_detector_area_resol_mean 8.3
_diffrn_measured_fraction_theta_full 1.000
_diffrn_measured_fraction_theta_max 1.000
_diffrn_measurement_device_type 'Bruker Smart APEX2 CCD'
_diffrn_measurement_method '\f and \w scans'
_diffrn_radiation_monochromator 'Incoatech ImuS multilayer optics'
_diffrn_radiation_source 'ImuS micro-focus sealed tube'
_diffrn_radiation_type MoK\a
_diffrn_radiation_wavelength 0.71073
_diffrn_reflns_av_R_equivalents 0.0438
_diffrn_reflns_av_sigmaI/netI 0.0298
_diffrn_reflns_limit_h_max 13
_diffrn_reflns_limit_h_min -13
_diffrn_reflns_limit_k_max 15
_diffrn_reflns_limit_k_min -16
_diffrn_reflns_limit_l_max 36
_diffrn_reflns_limit_l_min -36
_diffrn_reflns_number 118377
_diffrn_reflns_theta_full 30.80
_diffrn_reflns_theta_max 30.80
_diffrn_reflns_theta_min 1.66
_exptl_absorpt_coefficient_mu 0.428
_exptl_absorpt_correction_T_max 0.9873
_exptl_absorpt_correction_T_min 0.9748
_exptl_absorpt_correction_type multi-scan
_exptl_absorpt_process_details 'SADABS (Sheldrick, 2009)'
_exptl_crystal_colour orange
_exptl_crystal_density_diffrn 1.930
_exptl_crystal_density_method 'not measured'
_exptl_crystal_description block
_exptl_crystal_F_000 1474
_exptl_crystal_size_max 0.06
_exptl_crystal_size_mid 0.05
_exptl_crystal_size_min 0.03
_refine_diff_density_max 1.776
_refine_diff_density_min -1.211
_refine_diff_density_rms 0.078
_refine_ls_extinction_method none
_refine_ls_goodness_of_fit_ref 1.036
_refine_ls_hydrogen_treatment mixed
_refine_ls_matrix_type full
_refine_ls_number_parameters 870
_refine_ls_number_reflns 16249
_refine_ls_number_restraints 654
_refine_ls_restrained_S_all 1.017
_refine_ls_R_factor_all 0.0506
_refine_ls_R_factor_gt 0.0384
_refine_ls_shift/su_max 0.002
_refine_ls_shift/su_mean 0.000
_refine_ls_structure_factor_coef Fsqd
_refine_ls_weighting_details 'calc w=1/[\s^2^(Fo^2^)+(0.0326P)^2^+3.1414P] where P=(Fo^2^+2Fc^2^)/3'
_refine_ls_weighting_scheme calc
_refine_ls_wR_factor_gt 0.0875
_refine_ls_wR_factor_ref 0.0938
_reflns_number_gt 13558
_reflns_number_total 16249
_reflns_threshold_expression >2sigma(I)
_cod_data_source_file om300408n_si_002.cif
_cod_data_source_block x12036
_cod_depositor_comments
;
The following automatic conversions were performed:

'_symmetry_cell_setting' value 'Triclinic' changed to 'triclinic'
according to /home/saulius/struct/CIF-dictionaries/cif_core.dic
dictionary named 'cif_core.dic' version 2.4.2 from 2011-04-26.

Automatic conversion script
Id: cif_fix_values 1891 2012-01-12 08:04:46Z andrius 
;
_cod_original_sg_symbol_H-M P-1
_cod_database_code 4078771

loop_
_symmetry_equiv_pos_as_xyz
'x, y, z'
'-x, -y, -z'

loop_
_atom_site_label
_atom_site_type_symbol
_atom_site_fract_x
_atom_site_fract_y
_atom_site_fract_z
_atom_site_U_iso_or_equiv
_atom_site_adp_type
_atom_site_occupancy
_atom_site_symmetry_multiplicity
_atom_site_calc_flag
_atom_site_refinement_flags
Mo1 Mo 0.737524(16) 0.829407(13) 0.773592(6) 0.01623(4) Uani 1 1 d .
C1 C 0.5398(2) 0.87043(17) 0.78002(8) 0.0229(4) Uani 1 1 d D
H1 H 0.494(2) 0.7935(17) 0.7784(10) 0.027 Uiso 1 1 d D
C2 C 0.4300(2) 0.96939(19) 0.79291(9) 0.0270(4) Uani 1 1 d .
C3 C 0.5011(2) 1.0711(2) 0.81204(11) 0.0335(5) Uani 1 1 d .
H3A H 0.5599 1.1102 0.7828 0.050 Uiso 1 1 calc R
H3B H 0.5606 1.0357 0.8442 0.050 Uiso 1 1 calc R
H3C H 0.4280 1.1321 0.8213 0.050 Uiso 1 1 calc R
C4 C 0.3371(2) 0.9124(2) 0.84010(10) 0.0353(5) Uani 1 1 d .
H4A H 0.2622 0.9744 0.8473 0.053 Uiso 1 1 calc R
H4B H 0.3960 0.8825 0.8729 0.053 Uiso 1 1 calc R
H4C H 0.2940 0.8440 0.8300 0.053 Uiso 1 1 calc R
C5 C 0.3355(2) 1.01850(19) 0.74227(9) 0.0282(4) Uani 1 1 d .
C6 C 0.2516(2) 0.9405(2) 0.72245(11) 0.0353(5) Uani 1 1 d .
H6 H 0.2590 0.8563 0.7390 0.042 Uiso 1 1 calc R
C7 C 0.1581(3) 0.9841(2) 0.67918(12) 0.0426(6) Uani 1 1 d .
H7 H 0.1015 0.9300 0.6665 0.051 Uiso 1 1 calc R
C8 C 0.1469(3) 1.1068(2) 0.65440(12) 0.0422(6) Uani 1 1 d .
H8 H 0.0818 1.1373 0.6251 0.051 Uiso 1 1 calc R
C9 C 0.2309(3) 1.1839(2) 0.67266(12) 0.0405(6) Uani 1 1 d .
H9 H 0.2249 1.2676 0.6553 0.049 Uiso 1 1 calc R
C10 C 0.3243(2) 1.1406(2) 0.71612(10) 0.0339(5) Uani 1 1 d .
H10 H 0.3813 1.1951 0.7282 0.041 Uiso 1 1 calc R
N1 N 0.80226(18) 0.96137(14) 0.78295(7) 0.0219(3) Uani 1 1 d .
C11 C 0.8695(2) 1.06550(16) 0.78091(8) 0.0217(4) Uani 1 1 d .
C12 C 0.8448(2) 1.16553(18) 0.73789(8) 0.0260(4) Uani 1 1 d .
F1 F 0.74737(16) 1.16406(12) 0.69985(5) 0.0361(3) Uani 1 1 d .
C13 C 0.9193(3) 1.26656(18) 0.73355(9) 0.0296(4) Uani 1 1 d .
F2 F 0.89675(18) 1.35895(12) 0.69060(6) 0.0432(4) Uani 1 1 d .
C14 C 1.0177(2) 1.27139(18) 0.77326(10) 0.0298(4) Uani 1 1 d .
F3 F 1.09220(15) 1.36781(12) 0.76894(7) 0.0402(3) Uani 1 1 d .
C15 C 1.0391(2) 1.17719(18) 0.81796(9) 0.0274(4) Uani 1 1 d .
F4 F 1.13029(15) 1.18497(12) 0.85739(6) 0.0393(3) Uani 1 1 d .
C16 C 0.9659(2) 1.07536(17) 0.82148(8) 0.0236(4) Uani 1 1 d .
F5 F 0.98826(14) 0.98441(11) 0.86459(5) 0.0317(3) Uani 1 1 d .
O1 O 0.77843(14) 0.79801(11) 0.70270(5) 0.0191(2) Uani 1 1 d U
C21 C 0.7398(2) 0.78462(16) 0.65026(7) 0.0186(3) Uani 1 1 d U
C22 C 0.6496(2) 0.90354(17) 0.62343(8) 0.0228(4) Uani 1 1 d U
C23 C 0.7116(2) 1.01279(17) 0.61582(8) 0.0247(4) Uani 1 1 d U
F6 F 0.84731(13) 1.01160(10) 0.63028(5) 0.0285(3) Uani 1 1 d U
C24 C 0.6403(3) 1.12422(18) 0.59176(8) 0.0327(5) Uani 1 1 d U
F7 F 0.70643(18) 1.22592(11) 0.58486(6) 0.0416(4) Uani 1 1 d U
C25 C 0.5024(3) 1.1292(2) 0.57374(9) 0.0423(6) Uani 1 1 d U
F8 F 0.4334(2) 1.23631(14) 0.54967(6) 0.0605(5) Uani 1 1 d U
C26 C 0.4377(3) 1.0244(2) 0.58060(11) 0.0436(6) Uani 1 1 d U
F9 F 0.3048(2) 1.02605(17) 0.56212(8) 0.0661(6) Uani 1 1 d U
C27 C 0.5083(3) 0.9137(2) 0.60665(10) 0.0326(5) Uani 1 1 d U
F10 F 0.43274(15) 0.81736(13) 0.61392(7) 0.0454(4) Uani 1 1 d U
C28 C 0.66330(19) 0.66895(16) 0.65131(7) 0.0188(3) Uani 1 1 d U
C29 C 0.6233(2) 0.59089(17) 0.69771(7) 0.0204(3) Uani 1 1 d U
F11 F 0.63828(13) 0.61397(11) 0.74807(5) 0.0260(2) Uani 1 1 d U
C30 C 0.5643(2) 0.48399(18) 0.69526(8) 0.0246(4) Uani 1 1 d U
F12 F 0.53177(16) 0.40922(12) 0.74110(5) 0.0372(3) Uani 1 1 d U
C31 C 0.5381(2) 0.45409(18) 0.64568(9) 0.0251(4) Uani 1 1 d U
F13 F 0.47764(15) 0.35277(12) 0.64335(6) 0.0350(3) Uani 1 1 d U
C32 C 0.5719(2) 0.53112(18) 0.59842(8) 0.0245(4) Uani 1 1 d U
F14 F 0.54245(15) 0.50588(12) 0.55013(5) 0.0334(3) Uani 1 1 d U
C33 C 0.6350(2) 0.63456(17) 0.60206(8) 0.0226(4) Uani 1 1 d U
F15 F 0.66365(15) 0.70889(11) 0.55526(5) 0.0310(3) Uani 1 1 d U
C34 C 0.8830(2) 0.76082(16) 0.62107(8) 0.0211(3) Uani 1 1 d U
C35 C 0.9199(2) 0.81721(18) 0.56899(8) 0.0269(4) Uani 1 1 d U
F16 F 0.82864(16) 0.89967(12) 0.53702(5) 0.0352(3) Uani 1 1 d U
C36 C 1.0517(3) 0.7917(2) 0.54680(10) 0.0350(5) Uani 1 1 d U
F17 F 1.08073(19) 0.85027(15) 0.49669(6) 0.0506(4) Uani 1 1 d U
C37 C 1.1512(3) 0.7064(2) 0.57594(11) 0.0372(5) Uani 1 1 d U
F18 F 1.27839(16) 0.68162(16) 0.55462(7) 0.0525(4) Uani 1 1 d U
C38 C 1.1177(2) 0.6455(2) 0.62685(10) 0.0332(5) Uani 1 1 d U
F19 F 1.21176(15) 0.55872(15) 0.65524(7) 0.0473(4) Uani 1 1 d U
C39 C 0.9859(2) 0.67218(18) 0.64881(9) 0.0249(4) Uani 1 1 d U
F20 F 0.95923(14) 0.60658(11) 0.69781(5) 0.0291(3) Uani 1 1 d U
O2 O 0.78644(14) 0.68902(12) 0.83021(5) 0.0190(2) Uani 1 1 d U
C41 C 0.85449(19) 0.62982(16) 0.87908(7) 0.0170(3) Uani 1 1 d U
C42 C 0.8418(2) 0.71839(16) 0.91926(7) 0.0196(3) Uani 1 1 d U
C43 C 0.7063(2) 0.77495(17) 0.92723(8) 0.0233(4) Uani 1 1 d U
F21 F 0.59362(12) 0.74148(11) 0.90451(5) 0.0271(2) Uani 1 1 d U
C44 C 0.6817(2) 0.86044(18) 0.96021(8) 0.0282(4) Uani 1 1 d U
F22 F 0.54987(15) 0.91217(12) 0.96543(6) 0.0377(3) Uani 1 1 d U
C45 C 0.7924(3) 0.88879(19) 0.98865(9) 0.0324(5) Uani 1 1 d U
F23 F 0.76912(18) 0.96673(13) 1.02292(6) 0.0448(4) Uani 1 1 d U
C46 C 0.9271(3) 0.83311(19) 0.98326(9) 0.0301(4) Uani 1 1 d U
F24 F 1.03589(17) 0.85605(13) 1.01218(6) 0.0418(3) Uani 1 1 d U
C47 C 0.9513(2) 0.75040(17) 0.94832(8) 0.0237(4) Uani 1 1 d U
F25 F 1.08630(13) 0.70199(11) 0.94531(5) 0.0294(3) Uani 1 1 d U
C48 C 1.01005(19) 0.58491(16) 0.86804(7) 0.0175(3) Uani 1 1 d U
C49 C 1.0852(2) 0.63388(16) 0.82225(8) 0.0200(3) Uani 1 1 d U
F26 F 1.03256(13) 0.73419(11) 0.78637(5) 0.0281(3) Uani 1 1 d U
C50 C 1.2200(2) 0.58409(19) 0.81125(8) 0.0250(4) Uani 1 1 d U
F27 F 1.28680(14) 0.63304(13) 0.76619(5) 0.0360(3) Uani 1 1 d U
C51 C 1.2853(2) 0.48371(19) 0.84639(8) 0.0257(4) Uani 1 1 d U
F28 F 1.41491(14) 0.43511(14) 0.83597(6) 0.0406(3) Uani 1 1 d U
C52 C 1.2164(2) 0.43378(17) 0.89270(8) 0.0223(4) Uani 1 1 d U
F29 F 1.27954(13) 0.33670(11) 0.92692(5) 0.0296(3) Uani 1 1 d U
C53 C 1.0826(2) 0.48524(17) 0.90298(7) 0.0197(3) Uani 1 1 d U
F30 F 1.02307(12) 0.43722(11) 0.95011(5) 0.0264(2) Uani 1 1 d U
C54 C 0.77628(19) 0.51402(16) 0.89831(7) 0.0184(3) Uani 1 1 d U
C55 C 0.7150(2) 0.47766(17) 0.94894(8) 0.0208(3) Uani 1 1 d U
F31 F 0.72187(13) 0.54147(11) 0.98882(5) 0.0260(2) Uani 1 1 d U
C56 C 0.6482(2) 0.37139(19) 0.96214(8) 0.0260(4) Uani 1 1 d U
F32 F 0.59215(15) 0.34213(13) 1.01150(5) 0.0359(3) Uani 1 1 d U
C57 C 0.6428(2) 0.29646(18) 0.92497(9) 0.0274(4) Uani 1 1 d U
F33 F 0.57910(15) 0.19388(12) 0.93685(6) 0.0392(3) Uani 1 1 d U
C58 C 0.7032(2) 0.32819(18) 0.87460(9) 0.0243(4) Uani 1 1 d U
F34 F 0.69836(14) 0.25641(11) 0.83787(6) 0.0327(3) Uani 1 1 d U
C59 C 0.76881(19) 0.43458(17) 0.86204(8) 0.0201(3) Uani 1 1 d U
F35 F 0.83032(13) 0.45749(10) 0.81305(5) 0.0241(2) Uani 1 1 d U
C1S C 0.0297(4) 0.4145(2) 0.54608(12) 0.0558(8) Uani 1 1 d U
H1S H 0.0499 0.3550 0.5784 0.067 Uiso 1 1 calc R
C2S C 0.1383(3) 0.4610(3) 0.51537(14) 0.0530(7) Uani 1 1 d U
H2S H 0.2341 0.4337 0.5260 0.064 Uiso 1 1 calc R
C3S C 0.1075(4) 0.5468(3) 0.46940(15) 0.0569(8) Uani 1 1 d U
H3S H 0.1824 0.5801 0.4479 0.068 Uiso 1 1 calc R

loop_
_atom_site_aniso_label
_atom_site_aniso_U_11
_atom_site_aniso_U_22
_atom_site_aniso_U_33
_atom_site_aniso_U_23
_atom_site_aniso_U_13
_atom_site_aniso_U_12
Mo1 0.01735(7) 0.01658(7) 0.01371(7) -0.00215(5) -0.00051(5) 0.00159(5)
C1 0.0204(9) 0.0217(8) 0.0261(9) -0.0041(7) -0.0009(7) -0.0006(7)
C2 0.0195(9) 0.0283(9) 0.0332(11) -0.0077(8) 0.0004(8) 0.0004(7)
C3 0.0284(11) 0.0301(10) 0.0454(13) -0.0176(10) 0.0003(9) 0.0010(8)
C4 0.0277(11) 0.0366(11) 0.0380(12) -0.0038(9) 0.0077(9) 0.0058(9)
C5 0.0165(9) 0.0296(10) 0.0369(11) -0.0046(8) 0.0009(8) 0.0012(7)
C6 0.0275(11) 0.0258(10) 0.0500(14) -0.0014(9) -0.0090(10) -0.0014(8)
C7 0.0313(12) 0.0335(12) 0.0605(17) -0.0026(11) -0.0181(11) -0.0031(9)
C8 0.0276(11) 0.0394(13) 0.0538(16) 0.0042(11) -0.0127(11) 0.0000(9)
C9 0.0285(11) 0.0318(11) 0.0559(16) 0.0047(11) 0.0002(11) -0.0027(9)
C10 0.0248(10) 0.0310(11) 0.0456(14) -0.0051(9) 0.0015(9) -0.0056(8)
N1 0.0248(8) 0.0173(7) 0.0237(8) -0.0051(6) -0.0029(6) -0.0004(6)
C11 0.0248(9) 0.0176(8) 0.0232(9) -0.0063(7) 0.0006(7) -0.0004(7)
C12 0.0335(11) 0.0220(9) 0.0228(9) -0.0069(7) -0.0007(8) 0.0003(7)
F1 0.0526(9) 0.0282(6) 0.0267(7) -0.0038(5) -0.0124(6) -0.0019(6)
C13 0.0407(12) 0.0186(8) 0.0281(10) -0.0025(7) 0.0056(9) -0.0013(8)
F2 0.0659(10) 0.0234(6) 0.0368(8) 0.0036(5) 0.0019(7) -0.0053(6)
C14 0.0303(10) 0.0190(8) 0.0416(12) -0.0096(8) 0.0080(9) -0.0034(7)
F3 0.0378(8) 0.0223(6) 0.0621(10) -0.0096(6) 0.0086(7) -0.0091(5)
C15 0.0233(9) 0.0236(9) 0.0366(11) -0.0099(8) -0.0022(8) -0.0007(7)
F4 0.0317(7) 0.0316(7) 0.0561(9) -0.0112(6) -0.0165(6) -0.0041(5)
C16 0.0239(9) 0.0193(8) 0.0264(10) -0.0038(7) -0.0017(7) 0.0017(7)
F5 0.0339(7) 0.0264(6) 0.0321(7) 0.0014(5) -0.0111(5) -0.0030(5)
O1 0.0247(6) 0.0182(6) 0.0143(6) -0.0042(5) -0.0036(5) 0.0011(5)
C21 0.0224(8) 0.0186(7) 0.0145(8) -0.0037(6) -0.0020(6) 0.0008(6)
C22 0.0294(10) 0.0218(8) 0.0159(8) -0.0051(6) -0.0062(7) 0.0063(7)
C23 0.0353(11) 0.0202(8) 0.0168(8) -0.0028(7) -0.0006(7) 0.0042(7)
F6 0.0323(6) 0.0207(5) 0.0317(6) -0.0036(5) 0.0054(5) -0.0023(5)
C24 0.0574(14) 0.0197(9) 0.0179(9) -0.0020(7) -0.0004(9) 0.0074(9)
F7 0.0732(11) 0.0184(6) 0.0288(7) 0.0016(5) 0.0101(7) 0.0032(6)
C25 0.0687(17) 0.0299(11) 0.0233(10) -0.0076(8) -0.0195(11) 0.0245(11)
F8 0.0998(14) 0.0370(8) 0.0365(8) -0.0089(6) -0.0340(9) 0.0366(9)
C26 0.0481(14) 0.0437(13) 0.0383(13) -0.0194(11) -0.0295(11) 0.0214(11)
F9 0.0610(11) 0.0614(11) 0.0772(13) -0.0356(10) -0.0531(10) 0.0336(9)
C27 0.0362(12) 0.0294(10) 0.0333(11) -0.0140(9) -0.0175(9) 0.0079(8)
F10 0.0308(7) 0.0374(7) 0.0723(11) -0.0255(7) -0.0245(7) 0.0059(6)
C28 0.0205(8) 0.0193(8) 0.0169(8) -0.0053(6) -0.0028(6) 0.0006(6)
C29 0.0226(9) 0.0231(8) 0.0167(8) -0.0076(6) 0.0005(7) -0.0009(7)
F11 0.0356(7) 0.0286(6) 0.0157(5) -0.0069(4) 0.0023(5) -0.0076(5)
C30 0.0273(10) 0.0255(9) 0.0221(9) -0.0057(7) 0.0067(7) -0.0059(7)
F12 0.0536(9) 0.0350(7) 0.0265(6) -0.0069(5) 0.0129(6) -0.0203(6)
C31 0.0252(9) 0.0253(9) 0.0283(10) -0.0121(8) 0.0043(8) -0.0060(7)
F13 0.0391(7) 0.0340(7) 0.0394(7) -0.0187(6) 0.0089(6) -0.0168(6)
C32 0.0273(10) 0.0279(9) 0.0207(9) -0.0118(7) -0.0030(7) -0.0009(7)
F14 0.0434(8) 0.0379(7) 0.0239(6) -0.0161(5) -0.0049(5) -0.0074(6)
C33 0.0279(10) 0.0233(8) 0.0161(8) -0.0042(7) -0.0016(7) -0.0004(7)
F15 0.0507(8) 0.0282(6) 0.0140(5) -0.0023(4) -0.0047(5) -0.0065(5)
C34 0.0243(9) 0.0185(8) 0.0214(9) -0.0069(6) 0.0008(7) -0.0005(6)
C35 0.0367(11) 0.0229(9) 0.0221(9) -0.0070(7) 0.0043(8) -0.0027(8)
F16 0.0547(9) 0.0295(6) 0.0180(6) 0.0000(5) 0.0043(6) 0.0024(6)
C36 0.0430(13) 0.0358(11) 0.0315(11) -0.0157(9) 0.0172(10) -0.0132(10)
F17 0.0696(11) 0.0487(9) 0.0386(8) -0.0155(7) 0.0324(8) -0.0193(8)
C37 0.0295(11) 0.0436(13) 0.0468(14) -0.0276(11) 0.0116(10) -0.0082(9)
F18 0.0307(7) 0.0707(11) 0.0705(11) -0.0467(9) 0.0208(7) -0.0127(7)
C38 0.0258(10) 0.0345(11) 0.0435(13) -0.0216(10) -0.0023(9) 0.0029(8)
F19 0.0293(7) 0.0511(9) 0.0628(10) -0.0250(8) -0.0082(7) 0.0163(6)
C39 0.0256(9) 0.0223(9) 0.0280(10) -0.0089(7) -0.0012(8) 0.0002(7)
F20 0.0338(7) 0.0218(5) 0.0287(6) -0.0017(5) -0.0055(5) 0.0057(5)
O2 0.0205(6) 0.0203(6) 0.0140(6) -0.0003(5) -0.0008(5) 0.0018(5)
C41 0.0172(8) 0.0185(7) 0.0139(7) -0.0011(6) 0.0007(6) 0.0010(6)
C42 0.0257(9) 0.0184(8) 0.0131(7) -0.0007(6) 0.0022(6) -0.0002(6)
C43 0.0303(10) 0.0206(8) 0.0173(8) -0.0018(6) 0.0056(7) 0.0011(7)
F21 0.0215(6) 0.0328(6) 0.0257(6) -0.0056(5) 0.0047(5) 0.0026(5)
C44 0.0372(11) 0.0233(9) 0.0219(9) -0.0027(7) 0.0101(8) 0.0029(8)
F22 0.0419(8) 0.0324(7) 0.0371(7) -0.0097(6) 0.0157(6) 0.0073(6)
C45 0.0539(14) 0.0204(9) 0.0235(10) -0.0070(7) 0.0089(9) -0.0023(9)
F23 0.0690(11) 0.0337(7) 0.0368(8) -0.0208(6) 0.0110(7) -0.0034(7)
C46 0.0443(12) 0.0246(9) 0.0225(10) -0.0054(7) -0.0012(9) -0.0066(8)
F24 0.0551(9) 0.0393(7) 0.0363(8) -0.0177(6) -0.0101(7) -0.0089(7)
C47 0.0295(10) 0.0206(8) 0.0195(9) -0.0016(7) -0.0003(7) -0.0003(7)
F25 0.0272(6) 0.0316(6) 0.0306(6) -0.0098(5) -0.0057(5) -0.0019(5)
C48 0.0171(8) 0.0193(8) 0.0154(8) -0.0022(6) 0.0006(6) -0.0008(6)
C49 0.0193(8) 0.0204(8) 0.0183(8) 0.0005(6) 0.0015(6) -0.0013(6)
F26 0.0247(6) 0.0257(6) 0.0271(6) 0.0100(5) 0.0047(5) 0.0005(5)
C50 0.0227(9) 0.0294(9) 0.0209(9) -0.0003(7) 0.0071(7) -0.0027(7)
F27 0.0279(6) 0.0433(7) 0.0298(7) 0.0071(6) 0.0138(5) 0.0009(5)
C51 0.0185(9) 0.0334(10) 0.0230(9) -0.0040(8) 0.0023(7) 0.0051(7)
F28 0.0245(6) 0.0565(9) 0.0321(7) 0.0013(6) 0.0089(5) 0.0157(6)
C52 0.0216(9) 0.0245(9) 0.0178(8) -0.0006(7) -0.0019(7) 0.0044(7)
F29 0.0278(6) 0.0316(6) 0.0233(6) 0.0026(5) -0.0012(5) 0.0105(5)
C53 0.0212(8) 0.0229(8) 0.0136(8) -0.0006(6) 0.0009(6) -0.0016(7)
F30 0.0227(6) 0.0348(6) 0.0158(5) 0.0063(4) 0.0024(4) 0.0027(5)
C54 0.0161(8) 0.0191(8) 0.0181(8) -0.0004(6) 0.0011(6) 0.0002(6)
C55 0.0181(8) 0.0244(8) 0.0182(8) -0.0014(7) 0.0011(6) -0.0003(6)
F31 0.0312(6) 0.0301(6) 0.0162(5) -0.0024(4) 0.0046(5) -0.0046(5)
C56 0.0216(9) 0.0288(9) 0.0248(10) 0.0025(7) 0.0048(7) -0.0041(7)
F32 0.0368(7) 0.0403(7) 0.0281(7) 0.0039(5) 0.0124(6) -0.0128(6)
C57 0.0207(9) 0.0246(9) 0.0352(11) 0.0004(8) 0.0022(8) -0.0064(7)
F33 0.0374(7) 0.0307(7) 0.0499(9) -0.0019(6) 0.0077(6) -0.0170(6)
C58 0.0207(9) 0.0224(8) 0.0303(10) -0.0067(7) -0.0012(7) -0.0014(7)
F34 0.0350(7) 0.0272(6) 0.0400(7) -0.0146(5) 0.0023(6) -0.0078(5)
C59 0.0184(8) 0.0212(8) 0.0196(8) -0.0021(6) 0.0026(6) 0.0001(6)
F35 0.0280(6) 0.0242(5) 0.0203(5) -0.0059(4) 0.0051(4) -0.0011(4)
C1S 0.097(2) 0.0298(12) 0.0333(14) 0.0001(10) -0.0035(14) 0.0139(14)
C2S 0.0419(15) 0.0443(14) 0.077(2) -0.0316(14) -0.0154(14) 0.0123(11)
C3S 0.0603(19) 0.0370(13) 0.077(2) -0.0174(13) 0.0365(16) -0.0126(13)

loop_
_atom_type_symbol
_atom_type_description
_atom_type_scat_dispersion_real
_atom_type_scat_dispersion_imag
_atom_type_scat_source
C C 0.0033 0.0016 'International Tables Vol C Tables 4.2.6.8 and 6.1.1.4'
H H 0.0000 0.0000 'International Tables Vol C Tables 4.2.6.8 and 6.1.1.4'
N N 0.0061 0.0033 'International Tables Vol C Tables 4.2.6.8 and 6.1.1.4'
O O 0.0106 0.0060 'International Tables Vol C Tables 4.2.6.8 and 6.1.1.4'
F F 0.0171 0.0103 'International Tables Vol C Tables 4.2.6.8 and 6.1.1.4'
Mo Mo -1.6832 0.6857 'International Tables Vol C Tables 4.2.6.8 and 6.1.1.4'

loop_
_geom_angle_atom_site_label_1
_geom_angle_atom_site_label_2
_geom_angle_atom_site_label_3
_geom_angle
_geom_angle_site_symmetry_1
_geom_angle_site_symmetry_3
N1 Mo1 C1 101.24(8) . .
N1 Mo1 O1 111.41(7) . .
C1 Mo1 O1 109.81(7) . .
N1 Mo1 O2 115.05(7) . .
C1 Mo1 O2 105.55(7) . .
O1 Mo1 O2 112.85(5) . .
C2 C1 Mo1 142.98(15) . .
C2 C1 H1 110.6(14) . .
Mo1 C1 H1 105.9(14) . .
C1 C2 C5 108.51(17) . .
C1 C2 C3 111.15(17) . .
C5 C2 C3 112.22(18) . .
C1 C2 C4 108.78(17) . .
C5 C2 C4 108.83(17) . .
C3 C2 C4 107.28(19) . .
C2 C3 H3A 109.5 . .
C2 C3 H3B 109.5 . .
H3A C3 H3B 109.5 . .
C2 C3 H3C 109.5 . .
H3A C3 H3C 109.5 . .
H3B C3 H3C 109.5 . .
C2 C4 H4A 109.5 . .
C2 C4 H4B 109.5 . .
H4A C4 H4B 109.5 . .
C2 C4 H4C 109.5 . .
H4A C4 H4C 109.5 . .
H4B C4 H4C 109.5 . .
C10 C5 C6 117.7(2) . .
C10 C5 C2 122.3(2) . .
C6 C5 C2 119.87(19) . .
C7 C6 C5 121.2(2) . .
C7 C6 H6 119.4 . .
C5 C6 H6 119.4 . .
C6 C7 C8 120.0(2) . .
C6 C7 H7 120.0 . .
C8 C7 H7 120.0 . .
C9 C8 C7 119.5(2) . .
C9 C8 H8 120.3 . .
C7 C8 H8 120.3 . .
C8 C9 C10 120.6(2) . .
C8 C9 H9 119.7 . .
C10 C9 H9 119.7 . .
C9 C10 C5 121.0(2) . .
C9 C10 H10 119.5 . .
C5 C10 H10 119.5 . .
C11 N1 Mo1 168.31(15) . .
N1 C11 C12 121.26(18) . .
N1 C11 C16 121.66(17) . .
C12 C11 C16 117.07(17) . .
F1 C12 C13 118.92(19) . .
F1 C12 C11 119.55(18) . .
C13 C12 C11 121.53(19) . .
F2 C13 C14 120.22(19) . .
F2 C13 C12 119.9(2) . .
C14 C13 C12 119.84(19) . .
F3 C14 C15 119.5(2) . .
F3 C14 C13 120.3(2) . .
C15 C14 C13 120.19(19) . .
F4 C15 C14 119.80(19) . .
F4 C15 C16 120.65(19) . .
C14 C15 C16 119.5(2) . .
F5 C16 C15 119.09(18) . .
F5 C16 C11 119.26(17) . .
C15 C16 C11 121.66(18) . .
C21 O1 Mo1 153.24(12) . .
O1 C21 C22 107.44(14) . .
O1 C21 C28 112.30(14) . .
C22 C21 C28 112.94(15) . .
O1 C21 C34 104.93(14) . .
C22 C21 C34 113.70(15) . .
C28 C21 C34 105.34(14) . .
C23 C22 C27 115.59(18) . .
C23 C22 C21 118.29(17) . .
C27 C22 C21 126.10(18) . .
F6 C23 C24 117.42(19) . .
F6 C23 C22 119.69(17) . .
C24 C23 C22 122.8(2) . .
F7 C24 C25 120.4(2) . .
F7 C24 C23 120.0(2) . .
C25 C24 C23 119.6(2) . .
F8 C25 C26 120.6(3) . .
F8 C25 C24 119.9(3) . .
C26 C25 C24 119.5(2) . .
F9 C26 C25 120.7(2) . .
F9 C26 C27 118.8(3) . .
C25 C26 C27 120.6(2) . .
F10 C27 C26 115.8(2) . .
F10 C27 C22 122.30(19) . .
C26 C27 C22 121.9(2) . .
C29 C28 C33 115.26(17) . .
C29 C28 C21 125.79(16) . .
C33 C28 C21 118.90(16) . .
F11 C29 C30 115.45(17) . .
F11 C29 C28 122.38(16) . .
C30 C29 C28 122.17(17) . .
F12 C30 C31 119.41(18) . .
F12 C30 C29 120.21(18) . .
C31 C30 C29 120.38(18) . .
F13 C31 C30 120.28(18) . .
F13 C31 C32 120.31(18) . .
C30 C31 C32 119.39(18) . .
F14 C32 C33 120.83(18) . .
F14 C32 C31 120.12(18) . .
C33 C32 C31 119.04(17) . .
F15 C33 C32 117.48(17) . .
F15 C33 C28 118.74(17) . .
C32 C33 C28 123.69(18) . .
C35 C34 C39 115.39(18) . .
C35 C34 C21 126.76(17) . .
C39 C34 C21 117.84(17) . .
F16 C35 C36 115.91(19) . .
F16 C35 C34 121.51(19) . .
C36 C35 C34 122.6(2) . .
F17 C36 C37 120.3(2) . .
F17 C36 C35 119.4(2) . .
C37 C36 C35 120.2(2) . .
F18 C37 C36 120.3(2) . .
F18 C37 C38 120.5(2) . .
C36 C37 C38 119.2(2) . .
F19 C38 C37 120.2(2) . .
F19 C38 C39 119.7(2) . .
C37 C38 C39 120.1(2) . .
F20 C39 C38 116.75(19) . .
F20 C39 C34 120.82(18) . .
C38 C39 C34 122.4(2) . .
C41 O2 Mo1 152.85(12) . .
O2 C41 C42 108.38(14) . .
O2 C41 C48 110.01(14) . .
C42 C41 C48 112.96(15) . .
O2 C41 C54 104.88(14) . .
C42 C41 C54 113.23(14) . .
C48 C41 C54 107.06(14) . .
C47 C42 C43 115.71(17) . .
C47 C42 C41 126.96(17) . .
C43 C42 C41 117.32(17) . .
F21 C43 C44 117.45(18) . .
F21 C43 C42 119.50(17) . .
C44 C43 C42 123.0(2) . .
F22 C44 C45 120.53(19) . .
F22 C44 C43 119.9(2) . .
C45 C44 C43 119.6(2) . .
F23 C45 C44 120.3(2) . .
F23 C45 C46 120.1(2) . .
C44 C45 C46 119.57(19) . .
F24 C46 C45 120.58(19) . .
F24 C46 C47 119.2(2) . .
C45 C46 C47 120.3(2) . .
F25 C47 C42 122.22(17) . .
F25 C47 C46 115.92(18) . .
C42 C47 C46 121.85(19) . .
C49 C48 C53 115.19(16) . .
C49 C48 C41 123.90(16) . .
C53 C48 C41 120.81(15) . .
F26 C49 C50 115.64(16) . .
F26 C49 C48 122.13(16) . .
C50 C49 C48 122.22(17) . .
F27 C50 C51 119.79(18) . .
F27 C50 C49 119.99(17) . .
C51 C50 C49 120.22(18) . .
F28 C51 C52 119.86(18) . .
F28 C51 C50 120.53(18) . .
C52 C51 C50 119.61(18) . .
F29 C52 C51 119.77(17) . .
F29 C52 C53 121.06(17) . .
C51 C52 C53 119.17(17) . .
F30 C53 C52 116.80(16) . .
F30 C53 C48 119.64(16) . .
C52 C53 C48 123.53(17) . .
C55 C54 C59 115.23(17) . .
C55 C54 C41 127.26(16) . .
C59 C54 C41 117.48(16) . .
F31 C55 C56 115.77(17) . .
F31 C55 C54 121.56(17) . .
C56 C55 C54 122.62(18) . .
F32 C56 C57 120.60(18) . .
F32 C56 C55 119.35(19) . .
C57 C56 C55 120.04(18) . .
F33 C57 C56 120.98(19) . .
F33 C57 C58 119.7(2) . .
C56 C57 C58 119.33(18) . .
F34 C58 C57 120.07(18) . .
F34 C58 C59 120.03(18) . .
C57 C58 C59 119.90(19) . .
F35 C59 C58 116.76(17) . .
F35 C59 C54 120.33(16) . .
C58 C59 C54 122.87(17) . .
C3S C1S C2S 120.3(3) 2_566 .
C3S C1S H1S 119.8 2_566 .
C2S C1S H1S 119.8 . .
C3S C2S C1S 119.1(3) . .
C3S C2S H2S 120.4 . .
C1S C2S H2S 120.4 . .
C2S C3S C1S 120.5(3) . 2_566
C2S C3S H3S 119.7 . .
C1S C3S H3S 119.7 2_566 .

loop_
_geom_bond_atom_site_label_1
_geom_bond_atom_site_label_2
_geom_bond_distance
_geom_bond_site_symmetry_2
Mo1 N1 1.7172(16) .
Mo1 C1 1.896(2) .
Mo1 O1 1.9022(13) .
Mo1 O2 1.9212(12) .
C1 C2 1.518(3) .
C1 H1 1.011(16) .
C2 C5 1.535(3) .
C2 C3 1.537(3) .
C2 C4 1.545(3) .
C3 H3A 0.9800 .
C3 H3B 0.9800 .
C3 H3C 0.9800 .
C4 H4A 0.9800 .
C4 H4B 0.9800 .
C4 H4C 0.9800 .
C5 C10 1.391(3) .
C5 C6 1.402(3) .
C6 C7 1.385(3) .
C6 H6 0.9500 .
C7 C8 1.388(3) .
C7 H7 0.9500 .
C8 C9 1.377(4) .
C8 H8 0.9500 .
C9 C10 1.387(4) .
C9 H9 0.9500 .
C10 H10 0.9500 .
N1 C11 1.380(2) .
C11 C12 1.397(3) .
C11 C16 1.400(3) .
C12 F1 1.336(2) .
C12 C13 1.383(3) .
C13 F2 1.341(2) .
C13 C14 1.382(3) .
C14 F3 1.340(2) .
C14 C15 1.381(3) .
C15 F4 1.340(2) .
C15 C16 1.385(3) .
C16 F5 1.334(2) .
O1 C21 1.405(2) .
C21 C22 1.543(3) .
C21 C28 1.547(2) .
C21 C34 1.558(3) .
C22 C23 1.393(3) .
C22 C27 1.394(3) .
C23 F6 1.338(2) .
C23 C24 1.384(3) .
C24 F7 1.340(3) .
C24 C25 1.379(4) .
C25 F8 1.339(2) .
C25 C26 1.363(4) .
C26 F9 1.343(3) .
C26 C27 1.390(3) .
C27 F10 1.341(3) .
C28 C29 1.388(3) .
C28 C33 1.397(2) .
C29 F11 1.346(2) .
C29 C30 1.387(3) .
C30 F12 1.337(2) .
C30 C31 1.377(3) .
C31 F13 1.337(2) .
C31 C32 1.379(3) .
C32 F14 1.332(2) .
C32 C33 1.378(3) .
C33 F15 1.343(2) .
C34 C35 1.392(3) .
C34 C39 1.400(3) .
C35 F16 1.342(3) .
C35 C36 1.387(3) .
C36 F17 1.339(3) .
C36 C37 1.373(4) .
C37 F18 1.338(3) .
C37 C38 1.375(4) .
C38 F19 1.344(3) .
C38 C39 1.387(3) .
C39 F20 1.338(2) .
O2 C41 1.400(2) .
C41 C42 1.539(2) .
C41 C48 1.547(2) .
C41 C54 1.556(2) .
C42 C47 1.389(3) .
C42 C43 1.401(3) .
C43 F21 1.336(2) .
C43 C44 1.381(3) .
C44 F22 1.337(2) .
C44 C45 1.371(3) .
C45 F23 1.339(2) .
C45 C46 1.378(3) .
C46 F24 1.340(3) .
C46 C47 1.393(3) .
C47 F25 1.343(2) .
C48 C49 1.395(2) .
C48 C53 1.398(2) .
C49 F26 1.348(2) .
C49 C50 1.386(3) .
C50 F27 1.340(2) .
C50 C51 1.379(3) .
C51 F28 1.335(2) .
C51 C52 1.377(3) .
C52 F29 1.336(2) .
C52 C53 1.380(3) .
C53 F30 1.343(2) .
C54 C55 1.395(3) .
C54 C59 1.396(3) .
C55 F31 1.341(2) .
C55 C56 1.390(3) .
C56 F32 1.335(2) .
C56 C57 1.373(3) .
C57 F33 1.336(2) .
C57 C58 1.378(3) .
C58 F34 1.337(2) .
C58 C59 1.384(3) .
C59 F35 1.343(2) .
C1S C3S 1.362(5) 2_566
C1S C2S 1.366(5) .
C1S H1S 0.9500 .
C2S C3S 1.361(5) .
C2S H2S 0.9500 .
C3S C1S 1.362(5) 2_566
C3S H3S 0.9500 .
